data_4133417
loop_
_publ_author_name
'Lee, Heui Beom'
'Shiau, Angela A.'
'Oyala, Paul H.'
'Marchiori, David A.'
'Gul, Sheraz'
'Chatterjee, Ruchira'
'Yano, Junko'
'Britt, R. David'
'Agapie, Theodor'

_publ_section_title
;
 Tetranuclear [Mn<sup>III</sup>Mn<sub>3</sub><sup>IV</sup>O<sub>4</sub>]
 Complexes as Spectroscopic Models of the S<sub>2</sub> State of the
 Oxygen Evolving Complex in Photosystem II.
;
_journal_issue 49
_journal_name_full 'Journal of the American Chemical Society'
_journal_page_first 17175
_journal_page_last 17187
_journal_paper_doi 10.1021/jacs.8b09961
_journal_volume 140
_journal_year 2018
_chemical_formula_moiety 'C93 H69 Mn4 N6 O13 P3, C H2 Cl2'
_chemical_formula_sum 'C94 H71 Cl2 Mn4 N6 O13 P3'
_chemical_formula_weight 1876.13
_space_group_crystal_system triclinic
_space_group_IT_number 2
_space_group_name_Hall '-P 1'
_space_group_name_H-M_alt 'P -1'
_atom_sites_solution_hydrogens geom
_audit_creation_date 2018-07-04
_audit_creation_method
;
Olex2 1.2
(compiled 2018.05.29 svn.r3508 for OlexSys, GUI svn.r5506)
;
_cell_angle_alpha 72.614(2)
_cell_angle_beta 87.529(2)
_cell_angle_gamma 67.645(2)
_cell_formula_units_Z 2
_cell_length_a 14.2765(10)
_cell_length_b 14.3034(8)
_cell_length_c 23.7048(18)
_cell_measurement_reflns_used 9597
_cell_measurement_temperature 296(2)
_cell_measurement_theta_max 30.174
_cell_measurement_theta_min 2.286
_cell_volume 4258.6(5)
_computing_cell_refinement 'SAINT V8.38A (?, 2016)'
_computing_data_reduction 'SAINT V8.38A (?, 2016)'
_computing_molecular_graphics 'Olex2 (Dolomanov et al., 2009)'
_computing_publication_material 'Olex2 (Dolomanov et al., 2009)'
_computing_structure_refinement 'ShelXL (Sheldrick, 2015)'
_computing_structure_solution 'SHELXT 2014/5 (Sheldrick, 2014)'
_diffrn_ambient_temperature 296.15
_diffrn_detector_area_resol_mean 10.24
_diffrn_measured_fraction_theta_full 0.999
_diffrn_measured_fraction_theta_max 0.992
_diffrn_measurement_device_type 'Bruker D8 VENTURE Kappa Duo PHOTON 100 CMOS'
_diffrn_measurement_method '\f and \w scans'
_diffrn_radiation_type MoK\a
_diffrn_radiation_wavelength 0.71073
_diffrn_reflns_av_R_equivalents 0.0594
_diffrn_reflns_av_unetI/netI 0.0494
_diffrn_reflns_Laue_measured_fraction_full 0.999
_diffrn_reflns_Laue_measured_fraction_max 0.992
_diffrn_reflns_limit_h_max 19
_diffrn_reflns_limit_h_min -20
_diffrn_reflns_limit_k_max 20
_diffrn_reflns_limit_k_min -20
_diffrn_reflns_limit_l_max 33
_diffrn_reflns_limit_l_min -33
_diffrn_reflns_number 163138
_diffrn_reflns_point_group_measured_fraction_full 0.999
_diffrn_reflns_point_group_measured_fraction_max 0.992
_diffrn_reflns_theta_full 25.242
_diffrn_reflns_theta_max 30.501
_diffrn_reflns_theta_min 1.547
_diffrn_source 'I\mS HB micro-focus sealed tube'
_diffrn_standards_number 0
_exptl_absorpt_coefficient_mu 0.767
_exptl_absorpt_correction_T_max 0.7461
_exptl_absorpt_correction_T_min 0.6780
_exptl_absorpt_correction_type multi-scan
_exptl_absorpt_process_details
'SADABS-2016/2 (Bruker,2016/2) was used for absorption correction. wR2(int) was 0.0639 before and 0.0554 after correction. The Ratio of minimum to maximum transmission is 0.9087. The \l/2 correction factor is Not present.'
_exptl_crystal_colour red
_exptl_crystal_colour_primary red
_exptl_crystal_density_diffrn 1.463
_exptl_crystal_description block
_exptl_crystal_F_000 1920
_exptl_crystal_size_max 0.1
_exptl_crystal_size_mid 0.1
_exptl_crystal_size_min 0.1
_exptl_transmission_factor_max 0.7461
_exptl_transmission_factor_min 0.6780
_refine_diff_density_max 0.896
_refine_diff_density_min -1.325
_refine_diff_density_rms 0.089
_refine_ls_extinction_method none
_refine_ls_goodness_of_fit_ref 1.012
_refine_ls_hydrogen_treatment constr
_refine_ls_matrix_type full
_refine_ls_number_parameters 1099
_refine_ls_number_reflns 25775
_refine_ls_number_restraints 0
_refine_ls_restrained_S_all 1.012
_refine_ls_R_factor_all 0.0780
_refine_ls_R_factor_gt 0.0495
_refine_ls_shift/su_max 0.002
_refine_ls_shift/su_mean 0.000
_refine_ls_structure_factor_coef Fsqd
_refine_ls_weighting_details 'w=1/[\s^2^(Fo^2^)+(0.0525P)^2^+6.1510P] where P=(Fo^2^+2Fc^2^)/3'
_refine_ls_weighting_scheme calc
_refine_ls_wR_factor_gt 0.1122
_refine_ls_wR_factor_ref 0.1244
_reflns_Friedel_coverage 0.000
_reflns_number_gt 18958
_reflns_number_total 25775
_reflns_threshold_expression 'I > 2\s(I)'
_cod_data_source_file ja8b09961_si_002.cif
_cod_data_source_block 2
_cod_database_code 4133417
_shelx_shelxl_version_number 2017/1
_shelx_space_group_comment
;
The symmetry employed for this shelxl refinement is uniquely defined
by the following loop, which should always be used as a source of
symmetry information in preference to the above space-group names.
They are only intended as comments.
;
_shelx_estimated_absorpt_t_max 0.927
_shelx_estimated_absorpt_t_min 0.927
_olex2_refinement_description
;
1. Fixed Uiso
 At 1.2 times of:
  All C(H) groups, All C(H,H) groups
2.a Secondary CH2 refined with riding coordinates:
 C94(H94A,H94B)
2.b Aromatic/amide H refined with riding coordinates:
 C37(H37), C48(H48), C62(H62), C40(H40), C89(H89), C86(H86), C59(H59),
 C83(H83), C61(H61), C14(H14), C60(H60), C80(H80), C39(H39), C38(H38), C28(H28),
  C93(H93), C84(H84), C91(H91), C85(H85), C77(H77), C79(H79), C36(H36),
 C30(H30), C26(H26), C78(H78), C51(H51), C49(H49), C44(H44), C18(H18), C47(H47),
  C34(H34), C22(H22), C55(H55), C27(H27), C50(H50), C29(H29), C35(H35),
 C12(H12), C66(H66), C24(H24), C17(H17), C71(H71), C8(H8), C74(H74), C32(H32),
 C45(H45), C6(H6), C73(H73), C15(H15), C16(H16), C68(H68), C69(H69), C72(H72),
 C46(H46), C23(H23), C67(H67), C33(H33), C20(H20), C11(H11), C5(H5), C58(H58),
 C9(H9), C57(H57), C10(H10), C56(H56), C2(H2), C4(H4), C21(H21), C3(H3)
;
_olex2_submission_special_instructions 'No special instructions were received'

loop_
_space_group_symop_operation_xyz
'x, y, z'
'-x, -y, -z'

loop_
_atom_site_label
_atom_site_type_symbol
_atom_site_fract_x
_atom_site_fract_y
_atom_site_fract_z
_atom_site_U_iso_or_equiv
_atom_site_adp_type
_atom_site_occupancy
_atom_site_site_symmetry_order
_atom_site_calc_flag
_atom_site_refinement_flags_posn
Mn4 Mn 0.17299(2) 0.46119(2) 0.72226(2) 0.01157(7) Uani 1 1 d .
Mn3 Mn 0.29489(2) 0.43173(2) 0.82546(2) 0.01074(7) Uani 1 1 d .
Mn1 Mn 0.38684(2) 0.33337(2) 0.72838(2) 0.01152(7) Uani 1 1 d .
Mn2 Mn 0.32896(2) 0.55116(2) 0.70813(2) 0.01163(7) Uani 1 1 d .
P3 P 0.05423(4) 0.48954(4) 0.83446(2) 0.01394(11) Uani 1 1 d .
P2 P 0.13687(4) 0.66656(4) 0.62133(2) 0.01261(11) Uani 1 1 d .
P1 P 0.23509(4) 0.26528(4) 0.67881(3) 0.01573(11) Uani 1 1 d .
Cl2 Cl -0.24448(7) 0.70174(10) 0.67567(5) 0.0755(4) Uani 1 1 d .
Cl1 Cl -0.13378(11) 0.50156(10) 0.65601(8) 0.0990(5) Uani 1 1 d .
O10 O 0.05184(12) 0.47224(12) 0.77446(7) 0.0158(3) Uani 1 1 d .
O2 O 0.27333(11) 0.34535(11) 0.77645(7) 0.0127(3) Uani 1 1 d .
O8 O 0.09381(11) 0.58851(12) 0.65959(6) 0.0128(3) Uani 1 1 d .
O7 O 0.22611(12) 0.67471(12) 0.64929(7) 0.0156(3) Uani 1 1 d .
O3 O 0.41087(11) 0.42477(11) 0.76233(7) 0.0126(3) Uani 1 1 d .
O9 O 0.15717(11) 0.44802(12) 0.86702(7) 0.0160(3) Uani 1 1 d .
O12 O 0.37200(11) 0.63273(11) 0.74006(7) 0.0135(3) Uani 1 1 d .
O5 O 0.34467(12) 0.25349(12) 0.68678(7) 0.0165(3) Uani 1 1 d .
O4 O 0.22445(11) 0.54703(12) 0.75842(7) 0.0140(3) Uani 1 1 d .
O11 O 0.51006(11) 0.30920(12) 0.69329(7) 0.0143(3) Uani 1 1 d .
O13 O 0.38006(11) 0.31964(11) 0.88674(6) 0.0125(3) Uani 1 1 d .
O6 O 0.15099(12) 0.36894(13) 0.68007(8) 0.0206(3) Uani 1 1 d .
O1 O 0.30726(12) 0.45855(12) 0.67366(7) 0.0156(3) Uani 1 1 d .
N5 N 0.32318(13) 0.51720(14) 0.87599(8) 0.0136(3) Uani 1 1 d .
N3 N 0.43476(14) 0.57051(14) 0.65059(8) 0.0144(4) Uani 1 1 d .
N1 N 0.47258(14) 0.18996(14) 0.78726(8) 0.0130(3) Uani 1 1 d .
C13 C 0.17117(17) 0.63631(17) 0.55357(10) 0.0164(4) Uani 1 1 d .
N2 N 0.59320(18) 0.05084(16) 0.67835(10) 0.0268(5) Uani 1 1 d .
C63 C 0.36365(16) 0.45551(17) 0.93085(10) 0.0146(4) Uani 1 1 d .
C76 C 0.49790(18) 0.70232(18) 0.74366(10) 0.0172(4) Uani 1 1 d .
N6 N 0.27089(17) 0.35584(18) 1.02074(9) 0.0281(5) Uani 1 1 d .
C88 C 0.64481(16) 0.33611(18) 0.77626(10) 0.0161(4) Uani 1 1 d .
C25 C -0.00614(18) 0.63122(18) 0.82385(10) 0.0182(4) Uani 1 1 d .
C37 C 0.44455(18) 0.14228(17) 0.83912(10) 0.0167(4) Uani 1 1 d .
H37 H 0.379957 0.174965 0.850341 0.020 Uiso 1 1 calc R
C19 C 0.03204(17) 0.79344(17) 0.60365(10) 0.0169(4) Uani 1 1 d .
C48 C 0.46591(18) 0.52353(18) 0.60806(10) 0.0185(4) Uani 1 1 d .
H48 H 0.438073 0.476826 0.603496 0.022 Uiso 1 1 calc R
C52 C 0.47197(18) 0.64012(17) 0.65702(10) 0.0169(4) Uani 1 1 d .
C41 C 0.56395(16) 0.14185(16) 0.76928(10) 0.0141(4) Uani 1 1 d .
N4 N 0.3610(2) 0.85544(18) 0.61761(11) 0.0396(6) Uani 1 1 d .
C90 C 0.58106(16) 0.33476(17) 0.87332(9) 0.0140(4) Uani 1 1 d .
C81 C 0.56046(18) 0.61425(18) 0.79029(10) 0.0172(4) Uani 1 1 d .
C53 C 0.42188(17) 0.69290(17) 0.70335(10) 0.0153(4) Uani 1 1 d .
C62 C 0.38444(18) 0.49663(19) 0.97265(11) 0.0204(5) Uani 1 1 d .
H62 H 0.409868 0.453100 1.011016 0.024 Uiso 1 1 calc R
C40 C 0.63191(18) 0.04384(18) 0.80410(11) 0.0188(4) Uani 1 1 d .
H40 H 0.694901 0.010990 0.791136 0.023 Uiso 1 1 calc R
C75 C 0.71206(18) 0.2742(2) 0.73888(10) 0.0196(5) Uani 1 1 d .
C89 C 0.62506(16) 0.28222(18) 0.83189(10) 0.0157(4) Uani 1 1 d .
H89 H 0.641553 0.209514 0.841713 0.019 Uiso 1 1 calc R
C92 C 0.57356(17) 0.50075(18) 0.80182(10) 0.0164(4) Uani 1 1 d .
C31 C -0.02709(17) 0.43228(18) 0.87932(10) 0.0188(4) Uani 1 1 d .
C86 C 0.67762(17) 0.19660(18) 0.96275(10) 0.0174(4) Uani 1 1 d .
H86 H 0.733755 0.193047 0.940779 0.021 Uiso 1 1 calc R
C59 C 0.30527(17) 0.62139(17) 0.86026(10) 0.0168(4) Uani 1 1 d .
H59 H 0.277235 0.663954 0.822128 0.020 Uiso 1 1 calc R
C87 C 0.58124(16) 0.26785(16) 0.93578(9) 0.0134(4) Uani 1 1 d .
C83 C 0.51327(17) 0.20648(18) 1.02826(10) 0.0172(4) Uani 1 1 d .
H83 H 0.457969 0.210103 1.050981 0.021 Uiso 1 1 calc R
C61 C 0.36667(19) 0.6036(2) 0.95625(12) 0.0233(5) Uani 1 1 d .
H61 H 0.381012 0.632725 0.983346 0.028 Uiso 1 1 calc R
C14 C 0.1472(2) 0.55946(19) 0.54027(11) 0.0227(5) Uani 1 1 d .
H14 H 0.116126 0.520905 0.567412 0.027 Uiso 1 1 calc R
C42 C 0.58391(16) 0.20512(17) 0.70924(10) 0.0151(4) Uani 1 1 d .
C43 C 0.57711(17) 0.15402(18) 0.66138(10) 0.0176(4) Uani 1 1 d .
C60 C 0.32719(19) 0.66691(19) 0.89892(12) 0.0228(5) Uani 1 1 d .
H60 H 0.315751 0.738744 0.886836 0.027 Uiso 1 1 calc R
C80 C 0.61780(19) 0.6327(2) 0.82893(11) 0.0226(5) Uani 1 1 d .
H80 H 0.657677 0.576024 0.860509 0.027 Uiso 1 1 calc R
C82 C 0.49646(16) 0.27032(16) 0.96916(10) 0.0138(4) Uani 1 1 d .
C39 C 0.60433(19) -0.00405(18) 0.85833(11) 0.0211(5) Uani 1 1 d .
H39 H 0.649056 -0.069142 0.882603 0.025 Uiso 1 1 calc R
C38 C 0.50927(19) 0.04598(18) 0.87617(11) 0.0206(5) Uani 1 1 d .
H38 H 0.489519 0.015042 0.912552 0.025 Uiso 1 1 calc R
C28 C -0.0919(2) 0.8516(2) 0.79818(13) 0.0303(6) Uani 1 1 d .
H28 H -0.119691 0.925241 0.788739 0.036 Uiso 1 1 calc R
C93 C 0.61911(17) 0.44555(18) 0.76189(10) 0.0173(4) Uani 1 1 d .
H93 H 0.632652 0.482204 0.725021 0.021 Uiso 1 1 calc R
C84 C 0.61013(18) 0.13768(19) 1.05418(11) 0.0202(5) Uani 1 1 d .
H84 H 0.619064 0.096396 1.093703 0.024 Uiso 1 1 calc R
C91 C 0.55631(16) 0.44388(17) 0.85796(10) 0.0145(4) Uani 1 1 d .
H91 H 0.527900 0.479551 0.885365 0.017 Uiso 1 1 calc R
C64 C 0.38701(16) 0.33774(17) 0.94097(9) 0.0137(4) Uani 1 1 d .
C54 C 0.3409(2) 0.80347(18) 0.67000(11) 0.0214(5) Uani 1 1 d .
C1 C 0.21656(19) 0.1591(2) 0.73531(11) 0.0231(5) Uani 1 1 d .
C85 C 0.69284(18) 0.13099(18) 1.02098(10) 0.0200(5) Uani 1 1 d .
H85 H 0.757712 0.083363 1.037294 0.024 Uiso 1 1 calc R
C77 C 0.50095(19) 0.80188(19) 0.73616(11) 0.0219(5) Uani 1 1 d .
H77 H 0.462133 0.859251 0.704535 0.026 Uiso 1 1 calc R
C79 C 0.6172(2) 0.7330(2) 0.82172(12) 0.0266(5) Uani 1 1 d .
H79 H 0.655161 0.742970 0.848649 0.032 Uiso 1 1 calc R
C70 C 0.69088(17) 0.20856(18) 0.71188(10) 0.0171(4) Uani 1 1 d .
C36 C -0.0254(2) 0.4185(2) 0.93964(11) 0.0260(5) Uani 1 1 d .
H36 H 0.019498 0.436621 0.957239 0.031 Uiso 1 1 calc R
C30 C 0.04913(19) 0.6844(2) 0.83691(13) 0.0262(5) Uani 1 1 d .
H30 H 0.114905 0.646400 0.854755 0.031 Uiso 1 1 calc R
C26 C -0.10661(19) 0.6889(2) 0.79958(11) 0.0221(5) Uani 1 1 d .
H26 H -0.145172 0.653747 0.791841 0.027 Uiso 1 1 calc R
C78 C 0.5601(2) 0.8175(2) 0.77450(12) 0.0266(5) Uani 1 1 d .
H78 H 0.561334 0.884368 0.768428 0.032 Uiso 1 1 calc R
C65 C 0.30882(17) 0.30547(19) 0.98081(10) 0.0183(4) Uani 1 1 d .
C51 C 0.5454(2) 0.6625(2) 0.62130(11) 0.0231(5) Uani 1 1 d .
H51 H 0.571249 0.710430 0.626263 0.028 Uiso 1 1 calc R
C49 C 0.5380(2) 0.5427(2) 0.57103(11) 0.0241(5) Uani 1 1 d .
H49 H 0.558569 0.509699 0.541717 0.029 Uiso 1 1 calc R
C44 C 0.56050(18) 0.21532(19) 0.60206(11) 0.0207(5) Uani 1 1 d .
H44 H 0.547243 0.287458 0.591730 0.025 Uiso 1 1 calc R
C18 C 0.2209(2) 0.6913(2) 0.51331(11) 0.0255(5) Uani 1 1 d .
H18 H 0.240131 0.740259 0.522893 0.031 Uiso 1 1 calc R
C47 C 0.5933(2) 0.0067(2) 0.63560(13) 0.0343(7) Uani 1 1 d .
H47 H 0.602481 -0.064579 0.647032 0.041 Uiso 1 1 calc R
C34 C -0.1564(2) 0.3499(2) 0.94809(14) 0.0352(7) Uani 1 1 d .
H34 H -0.199643 0.322132 0.971181 0.042 Uiso 1 1 calc R
C22 C -0.1370(2) 0.9822(2) 0.58248(14) 0.0374(7) Uani 1 1 d .
H22 H -0.192605 1.046244 0.575647 0.045 Uiso 1 1 calc R
C55 C 0.2507(2) 0.8436(2) 0.69487(13) 0.0314(6) Uani 1 1 d .
H55 H 0.238558 0.804827 0.731529 0.038 Uiso 1 1 calc R
C7 C 0.2207(2) 0.25065(18) 0.60726(11) 0.0213(5) Uani 1 1 d .
C27 C -0.1492(2) 0.7991(2) 0.78693(11) 0.0258(5) Uani 1 1 d .
H27 H -0.216159 0.837143 0.770950 0.031 Uiso 1 1 calc R
C50 C 0.5795(2) 0.6126(2) 0.57838(11) 0.0262(5) Uani 1 1 d .
H50 H 0.629616 0.625451 0.554660 0.031 Uiso 1 1 calc R
C29 C 0.0069(2) 0.7947(2) 0.82351(15) 0.0335(6) Uani 1 1 d .
H29 H 0.045032 0.830023 0.831572 0.040 Uiso 1 1 calc R
C35 C -0.0906(2) 0.3776(2) 0.97407(13) 0.0339(6) Uani 1 1 d .
H35 H -0.089773 0.369069 1.014538 0.041 Uiso 1 1 calc R
C12 C 0.3060(2) 0.2078(2) 0.57845(12) 0.0303(6) Uani 1 1 d .
H12 H 0.370530 0.183663 0.597035 0.036 Uiso 1 1 calc R
C66 C 0.2813(2) 0.2265(2) 0.97357(12) 0.0294(6) Uani 1 1 d .
H66 H 0.309435 0.192888 0.945278 0.035 Uiso 1 1 calc R
C24 C -0.0026(2) 0.8589(2) 0.54679(12) 0.0321(6) Uani 1 1 d .
H24 H 0.030727 0.839708 0.514931 0.039 Uiso 1 1 calc R
C17 C 0.2415(2) 0.6729(2) 0.45938(12) 0.0332(6) Uani 1 1 d .
H17 H 0.273452 0.710657 0.432383 0.040 Uiso 1 1 calc R
C71 C 0.76920(19) 0.1457(2) 0.68545(11) 0.0247(5) Uani 1 1 d .
H71 H 0.756237 0.100232 0.668761 0.030 Uiso 1 1 calc R
C8 C 0.1244(2) 0.2866(2) 0.57911(13) 0.0321(6) Uani 1 1 d .
H8 H 0.066730 0.315445 0.597852 0.038 Uiso 1 1 calc R
C74 C 0.8093(2) 0.2775(3) 0.73485(12) 0.0303(6) Uani 1 1 d .
H74 H 0.823668 0.322441 0.751359 0.036 Uiso 1 1 calc R
C32 C -0.0940(2) 0.4045(2) 0.85319(12) 0.0293(6) Uani 1 1 d .
H32 H -0.095540 0.413719 0.812658 0.035 Uiso 1 1 calc R
C45 C 0.5639(2) 0.1678(2) 0.55861(12) 0.0269(5) Uani 1 1 d .
H45 H 0.555332 0.206762 0.518659 0.032 Uiso 1 1 calc R
C6 C 0.2872(3) 0.0557(2) 0.74707(12) 0.0342(7) Uani 1 1 d .
H6 H 0.344501 0.041107 0.725813 0.041 Uiso 1 1 calc R
C73 C 0.8847(2) 0.2162(3) 0.70711(13) 0.0365(7) Uani 1 1 d .
H73 H 0.947958 0.220999 0.704730 0.044 Uiso 1 1 calc R
C15 C 0.1701(2) 0.5404(2) 0.48591(13) 0.0327(6) Uani 1 1 d .
H15 H 0.155200 0.488293 0.477012 0.039 Uiso 1 1 calc R
C16 C 0.2151(2) 0.5991(2) 0.44514(12) 0.0334(6) Uani 1 1 d .
H16 H 0.227428 0.588663 0.408209 0.040 Uiso 1 1 calc R
C68 C 0.1705(2) 0.2509(3) 1.05048(13) 0.0441(9) Uani 1 1 d .
H68 H 0.122663 0.234170 1.074868 0.053 Uiso 1 1 calc R
C69 C 0.2021(2) 0.3278(3) 1.05471(13) 0.0393(8) Uani 1 1 d .
H69 H 0.174551 0.362676 1.082579 0.047 Uiso 1 1 calc R
C72 C 0.8653(2) 0.1486(3) 0.68323(13) 0.0329(6) Uani 1 1 d .
H72 H 0.915911 0.105211 0.665768 0.040 Uiso 1 1 calc R
C46 C 0.5805(2) 0.0606(2) 0.57604(13) 0.0325(6) Uani 1 1 d .
H46 H 0.582914 0.026197 0.548016 0.039 Uiso 1 1 calc R
C94 C -0.1253(2) 0.6111(2) 0.66778(13) 0.0328(6) Uani 1 1 d .
H94A H -0.095401 0.645363 0.634618 0.039 Uiso 1 1 calc R
H94B H -0.081116 0.588757 0.703289 0.039 Uiso 1 1 calc R
C23 C -0.0875(2) 0.9540(2) 0.53651(13) 0.0377(7) Uani 1 1 d .
H23 H -0.109969 0.998209 0.497916 0.045 Uiso 1 1 calc R
C67 C 0.2108(2) 0.1987(3) 1.00944(14) 0.0432(8) Uani 1 1 d .
H67 H 0.191101 0.145650 1.005829 0.052 Uiso 1 1 calc R
C33 C -0.1585(2) 0.3630(3) 0.88791(14) 0.0385(7) Uani 1 1 d .
H33 H -0.203066 0.344085 0.870619 0.046 Uiso 1 1 calc R
C20 C -0.0196(3) 0.8212(2) 0.64988(14) 0.0507(10) Uani 1 1 d .
H20 H 0.002407 0.776979 0.688505 0.061 Uiso 1 1 calc R
C11 C 0.2951(3) 0.2009(3) 0.52199(13) 0.0406(7) Uani 1 1 d .
H11 H 0.352296 0.172952 0.502679 0.049 Uiso 1 1 calc R
C5 C 0.2720(3) -0.0261(2) 0.79083(13) 0.0419(8) Uani 1 1 d .
H5 H 0.317478 -0.096022 0.797971 0.050 Uiso 1 1 calc R
C58 C 0.2891(3) 0.9508(2) 0.58908(15) 0.0547(10) Uani 1 1 d .
H58 H 0.301734 0.987641 0.552014 0.066 Uiso 1 1 calc R
C9 C 0.1152(3) 0.2788(2) 0.52249(15) 0.0456(9) Uani 1 1 d .
H9 H 0.051057 0.303463 0.503315 0.055 Uiso 1 1 calc R
C57 C 0.1991(3) 0.9967(2) 0.61084(14) 0.0492(10) Uani 1 1 d .
H57 H 0.152647 1.063516 0.589701 0.059 Uiso 1 1 calc R
C10 C 0.1997(3) 0.2354(3) 0.49480(14) 0.0467(9) Uani 1 1 d .
H10 H 0.192504 0.229237 0.457426 0.056 Uiso 1 1 calc R
C56 C 0.1789(3) 0.9417(2) 0.66482(16) 0.0436(8) Uani 1 1 d .
H56 H 0.117789 0.970043 0.680869 0.052 Uiso 1 1 calc R
C2 C 0.1344(2) 0.1839(3) 0.76948(17) 0.0506(10) Uani 1 1 d .
H2 H 0.089505 0.253966 0.762669 0.061 Uiso 1 1 calc R
C4 C 0.1876(3) -0.0018(3) 0.82372(15) 0.0468(9) Uani 1 1 d .
H4 H 0.176540 -0.056232 0.852553 0.056 Uiso 1 1 calc R
C21 C -0.1048(3) 0.9154(3) 0.63941(17) 0.0678(14) Uani 1 1 d .
H21 H -0.140169 0.933356 0.671007 0.081 Uiso 1 1 calc R
C3 C 0.1199(3) 0.1023(3) 0.81420(19) 0.0650(13) Uani 1 1 d .
H3 H 0.065279 0.117635 0.837414 0.078 Uiso 1 1 calc R

loop_
_atom_site_aniso_label
_atom_site_aniso_U_11
_atom_site_aniso_U_22
_atom_site_aniso_U_33
_atom_site_aniso_U_23
_atom_site_aniso_U_13
_atom_site_aniso_U_12
Mn4 0.00888(15) 0.00933(14) 0.01423(15) -0.00144(11) -0.00092(11) -0.00252(11)
Mn3 0.00917(15) 0.00863(14) 0.01194(14) -0.00009(11) -0.00155(11) -0.00286(11)
Mn1 0.01088(15) 0.00722(14) 0.01473(15) -0.00152(11) -0.00124(12) -0.00279(11)
Mn2 0.01186(15) 0.00797(14) 0.01363(15) -0.00004(11) -0.00285(12) -0.00435(12)
P3 0.0104(3) 0.0139(3) 0.0150(3) -0.0012(2) -0.0002(2) -0.0042(2)
P2 0.0119(3) 0.0102(2) 0.0133(2) -0.00166(19) -0.00196(19) -0.0028(2)
P1 0.0148(3) 0.0116(2) 0.0210(3) -0.0038(2) -0.0029(2) -0.0056(2)
Cl2 0.0280(4) 0.1043(9) 0.0905(8) -0.0664(7) -0.0198(5) 0.0089(5)
Cl1 0.0901(9) 0.0653(7) 0.1441(13) -0.0577(8) -0.0513(9) -0.0068(6)
O10 0.0122(7) 0.0162(7) 0.0175(8) -0.0031(6) -0.0009(6) -0.0052(6)
O2 0.0104(7) 0.0091(7) 0.0161(7) -0.0015(6) 0.0008(6) -0.0028(6)
O8 0.0109(7) 0.0120(7) 0.0133(7) -0.0011(6) -0.0018(5) -0.0039(6)
O7 0.0166(8) 0.0104(7) 0.0169(7) 0.0002(6) -0.0050(6) -0.0046(6)
O3 0.0119(7) 0.0082(6) 0.0158(7) -0.0013(6) -0.0036(6) -0.0031(6)
O9 0.0118(7) 0.0171(7) 0.0153(7) -0.0008(6) -0.0009(6) -0.0044(6)
O12 0.0152(7) 0.0106(7) 0.0147(7) -0.0015(6) -0.0015(6) -0.0065(6)
O5 0.0141(8) 0.0122(7) 0.0246(8) -0.0079(6) -0.0011(6) -0.0044(6)
O4 0.0108(7) 0.0120(7) 0.0160(7) -0.0002(6) -0.0005(6) -0.0039(6)
O11 0.0116(7) 0.0097(7) 0.0184(7) -0.0013(6) 0.0000(6) -0.0028(6)
O13 0.0117(7) 0.0107(7) 0.0126(7) -0.0004(5) -0.0016(5) -0.0039(6)
O6 0.0128(8) 0.0158(8) 0.0316(9) -0.0066(7) -0.0020(7) -0.0040(6)
O1 0.0206(8) 0.0085(7) 0.0163(7) -0.0010(6) -0.0062(6) -0.0055(6)
N5 0.0105(8) 0.0111(8) 0.0169(9) -0.0017(7) -0.0001(7) -0.0035(7)
N3 0.0157(9) 0.0113(8) 0.0142(8) 0.0001(7) -0.0023(7) -0.0058(7)
N1 0.0127(9) 0.0084(8) 0.0156(8) -0.0007(7) -0.0012(7) -0.0036(7)
C13 0.0148(10) 0.0149(10) 0.0152(10) -0.0030(8) -0.0012(8) -0.0021(8)
N2 0.0385(13) 0.0152(10) 0.0240(11) -0.0062(8) 0.0072(9) -0.0078(9)
C63 0.0113(10) 0.0134(10) 0.0163(10) -0.0023(8) 0.0006(8) -0.0035(8)
C76 0.0209(11) 0.0186(11) 0.0163(10) -0.0027(8) 0.0005(8) -0.0139(9)
N6 0.0221(11) 0.0284(11) 0.0193(10) 0.0017(9) 0.0050(8) -0.0013(9)
C88 0.0116(10) 0.0206(11) 0.0174(10) -0.0042(8) -0.0009(8) -0.0088(9)
C25 0.0178(11) 0.0164(10) 0.0165(10) -0.0023(8) 0.0027(8) -0.0046(9)
C37 0.0182(11) 0.0106(9) 0.0218(11) -0.0036(8) 0.0038(9) -0.0071(8)
C19 0.0153(11) 0.0143(10) 0.0171(10) -0.0030(8) -0.0012(8) -0.0026(8)
C48 0.0213(12) 0.0141(10) 0.0171(10) -0.0016(8) -0.0012(9) -0.0059(9)
C52 0.0195(11) 0.0131(10) 0.0161(10) 0.0005(8) -0.0033(8) -0.0074(9)
C41 0.0137(10) 0.0108(9) 0.0162(10) -0.0022(8) -0.0003(8) -0.0043(8)
N4 0.0608(18) 0.0174(11) 0.0279(12) 0.0047(9) 0.0000(12) -0.0099(11)
C90 0.0096(9) 0.0164(10) 0.0155(10) 0.0001(8) -0.0027(8) -0.0077(8)
C81 0.0189(11) 0.0184(11) 0.0165(10) -0.0024(8) 0.0011(8) -0.0119(9)
C53 0.0182(11) 0.0112(9) 0.0157(10) 0.0004(8) -0.0023(8) -0.0079(8)
C62 0.0171(11) 0.0213(11) 0.0196(11) -0.0064(9) -0.0024(9) -0.0034(9)
C40 0.0155(11) 0.0123(10) 0.0227(11) -0.0034(8) -0.0007(9) -0.0002(8)
C75 0.0152(11) 0.0259(12) 0.0143(10) 0.0001(9) 0.0011(8) -0.0091(9)
C89 0.0117(10) 0.0169(10) 0.0181(10) -0.0024(8) -0.0004(8) -0.0071(8)
C92 0.0146(10) 0.0171(10) 0.0169(10) 0.0013(8) -0.0042(8) -0.0099(9)
C31 0.0132(10) 0.0176(11) 0.0207(11) 0.0001(9) 0.0010(8) -0.0049(9)
C86 0.0121(10) 0.0179(10) 0.0194(11) -0.0019(8) -0.0010(8) -0.0056(8)
C59 0.0148(10) 0.0123(10) 0.0201(11) -0.0005(8) 0.0007(8) -0.0051(8)
C87 0.0139(10) 0.0119(9) 0.0140(9) -0.0014(8) -0.0019(8) -0.0062(8)
C83 0.0156(11) 0.0170(10) 0.0166(10) 0.0001(8) 0.0006(8) -0.0075(9)
C61 0.0211(12) 0.0223(12) 0.0297(13) -0.0142(10) -0.0010(10) -0.0064(10)
C14 0.0267(13) 0.0192(11) 0.0222(12) -0.0074(9) 0.0040(10) -0.0080(10)
C42 0.0117(10) 0.0120(9) 0.0173(10) -0.0013(8) 0.0005(8) -0.0023(8)
C43 0.0159(11) 0.0155(10) 0.0201(11) -0.0056(8) 0.0032(8) -0.0049(8)
C60 0.0222(12) 0.0143(10) 0.0333(13) -0.0090(10) 0.0022(10) -0.0073(9)
C80 0.0258(13) 0.0263(12) 0.0191(11) -0.0017(9) -0.0031(9) -0.0170(10)
C82 0.0144(10) 0.0100(9) 0.0159(10) -0.0011(8) -0.0022(8) -0.0053(8)
C39 0.0240(12) 0.0097(10) 0.0222(11) 0.0015(8) -0.0042(9) -0.0026(9)
C38 0.0277(13) 0.0132(10) 0.0193(11) -0.0001(9) 0.0024(9) -0.0100(9)
C28 0.0298(14) 0.0166(11) 0.0358(15) -0.0051(11) 0.0112(12) -0.0028(10)
C93 0.0162(11) 0.0214(11) 0.0134(10) 0.0010(8) -0.0016(8) -0.0109(9)
C84 0.0207(12) 0.0173(11) 0.0182(11) 0.0024(9) -0.0042(9) -0.0081(9)
C91 0.0114(10) 0.0160(10) 0.0166(10) -0.0026(8) -0.0014(8) -0.0072(8)
C64 0.0125(10) 0.0140(10) 0.0126(9) -0.0004(8) -0.0004(8) -0.0053(8)
C54 0.0317(13) 0.0103(10) 0.0224(11) -0.0015(8) -0.0088(10) -0.0097(9)
C1 0.0224(12) 0.0236(12) 0.0226(12) 0.0026(9) -0.0067(9) -0.0144(10)
C85 0.0168(11) 0.0158(10) 0.0216(11) 0.0012(9) -0.0059(9) -0.0047(9)
C77 0.0254(12) 0.0158(11) 0.0265(12) -0.0044(9) -0.0019(10) -0.0112(10)
C79 0.0297(14) 0.0341(14) 0.0275(13) -0.0117(11) -0.0002(10) -0.0224(12)
C70 0.0134(10) 0.0166(10) 0.0158(10) 0.0005(8) -0.0001(8) -0.0039(8)
C36 0.0260(13) 0.0289(13) 0.0226(12) -0.0025(10) 0.0028(10) -0.0142(11)
C30 0.0148(11) 0.0198(12) 0.0428(15) -0.0104(11) 0.0028(10) -0.0050(9)
C26 0.0184(11) 0.0222(12) 0.0210(11) -0.0053(9) 0.0007(9) -0.0037(9)
C78 0.0301(14) 0.0232(12) 0.0348(14) -0.0104(11) 0.0009(11) -0.0180(11)
C65 0.0120(10) 0.0212(11) 0.0137(10) 0.0032(8) -0.0012(8) -0.0041(9)
C51 0.0269(13) 0.0247(12) 0.0209(11) -0.0009(9) 0.0004(10) -0.0178(11)
C49 0.0258(13) 0.0237(12) 0.0202(11) -0.0059(10) 0.0045(10) -0.0075(10)
C44 0.0196(12) 0.0174(11) 0.0218(11) -0.0033(9) 0.0012(9) -0.0056(9)
C18 0.0274(13) 0.0286(13) 0.0230(12) -0.0068(10) 0.0048(10) -0.0145(11)
C47 0.0524(19) 0.0204(13) 0.0343(15) -0.0160(11) 0.0137(13) -0.0137(13)
C34 0.0261(14) 0.0385(16) 0.0395(16) -0.0035(13) 0.0138(12) -0.0184(13)
C22 0.0294(15) 0.0198(13) 0.0411(16) -0.0050(12) 0.0033(12) 0.0106(11)
C55 0.0317(15) 0.0157(12) 0.0359(15) -0.0001(11) -0.0068(12) -0.0025(11)
C7 0.0294(13) 0.0132(10) 0.0207(11) -0.0009(9) -0.0071(9) -0.0099(9)
C27 0.0212(12) 0.0225(12) 0.0246(12) -0.0051(10) 0.0014(10) -0.0003(10)
C50 0.0256(13) 0.0300(13) 0.0223(12) -0.0019(10) 0.0062(10) -0.0150(11)
C29 0.0241(14) 0.0246(13) 0.0565(19) -0.0169(13) 0.0118(13) -0.0118(11)
C35 0.0388(16) 0.0370(16) 0.0262(14) -0.0050(12) 0.0121(12) -0.0195(13)
C12 0.0371(16) 0.0354(15) 0.0262(13) -0.0110(11) 0.0051(11) -0.0214(13)
C66 0.0299(14) 0.0346(15) 0.0244(13) 0.0019(11) 0.0022(11) -0.0215(12)
C24 0.0373(16) 0.0234(13) 0.0216(12) -0.0061(10) -0.0049(11) 0.0034(11)
C17 0.0349(16) 0.0406(16) 0.0226(13) -0.0048(12) 0.0090(11) -0.0174(13)
C71 0.0174(12) 0.0287(13) 0.0226(12) -0.0075(10) 0.0026(9) -0.0034(10)
C8 0.0344(15) 0.0182(12) 0.0372(15) -0.0045(11) -0.0165(12) -0.0044(11)
C74 0.0222(13) 0.0501(17) 0.0268(13) -0.0154(12) 0.0061(10) -0.0204(13)
C32 0.0254(13) 0.0398(15) 0.0256(13) -0.0033(11) 0.0000(10) -0.0206(12)
C45 0.0239(13) 0.0312(14) 0.0215(12) -0.0087(10) 0.0030(10) -0.0060(11)
C6 0.058(2) 0.0197(12) 0.0240(13) -0.0069(10) 0.0080(13) -0.0142(13)
C73 0.0178(13) 0.064(2) 0.0331(15) -0.0175(15) 0.0092(11) -0.0197(14)
C15 0.0398(16) 0.0317(14) 0.0298(14) -0.0171(12) 0.0047(12) -0.0114(13)
C16 0.0324(15) 0.0428(17) 0.0229(13) -0.0155(12) 0.0067(11) -0.0085(13)
C68 0.0196(14) 0.062(2) 0.0273(15) 0.0168(14) 0.0046(11) -0.0138(14)
C69 0.0234(14) 0.0458(18) 0.0227(13) 0.0068(12) 0.0089(11) 0.0006(13)
C72 0.0150(12) 0.0494(18) 0.0296(14) -0.0160(13) 0.0058(10) -0.0047(12)
C46 0.0389(16) 0.0302(14) 0.0308(14) -0.0186(12) 0.0091(12) -0.0096(12)
C94 0.0224(13) 0.0395(16) 0.0325(15) -0.0075(12) -0.0027(11) -0.0097(12)
C23 0.0399(17) 0.0247(14) 0.0307(15) -0.0027(11) -0.0150(13) 0.0041(12)
C67 0.0369(17) 0.055(2) 0.0349(16) 0.0109(14) -0.0018(13) -0.0333(16)
C33 0.0300(15) 0.0496(19) 0.0390(16) -0.0023(14) 0.0002(12) -0.0270(14)
C20 0.063(2) 0.0252(15) 0.0282(15) 0.0018(12) 0.0120(15) 0.0122(15)
C11 0.064(2) 0.0445(18) 0.0244(14) -0.0120(13) 0.0090(14) -0.0324(17)
C5 0.073(2) 0.0248(14) 0.0244(14) 0.0007(11) -0.0011(14) -0.0203(15)
C58 0.092(3) 0.0181(14) 0.0295(16) 0.0089(12) -0.0090(17) -0.0058(17)
C9 0.060(2) 0.0251(14) 0.0425(18) -0.0018(13) -0.0325(16) -0.0087(14)
C57 0.078(3) 0.0135(12) 0.0372(17) -0.0020(12) -0.0287(17) 0.0019(14)
C10 0.080(3) 0.0366(17) 0.0229(14) -0.0021(13) -0.0135(16) -0.0249(18)
C56 0.0413(18) 0.0218(14) 0.052(2) -0.0088(13) -0.0163(15) 0.0043(13)
C2 0.0255(16) 0.0341(17) 0.064(2) 0.0146(16) 0.0056(15) -0.0046(13)
C4 0.052(2) 0.0395(18) 0.0387(17) 0.0179(14) -0.0140(15) -0.0273(16)
C21 0.078(3) 0.0308(17) 0.044(2) 0.0017(15) 0.0317(19) 0.0204(17)
C3 0.0320(18) 0.058(2) 0.072(3) 0.023(2) 0.0119(17) -0.0146(17)

loop_
_atom_type_symbol
_atom_type_description
_atom_type_scat_dispersion_real
_atom_type_scat_dispersion_imag
_atom_type_scat_source
C C 0.0033 0.0016 'International Tables Vol C Tables 4.2.6.8 and 6.1.1.4'
H H 0.0000 0.0000 'International Tables Vol C Tables 4.2.6.8 and 6.1.1.4'
Cl Cl 0.1484 0.1585 'International Tables Vol C Tables 4.2.6.8 and 6.1.1.4'
Mn Mn 0.3368 0.7283 'International Tables Vol C Tables 4.2.6.8 and 6.1.1.4'
N N 0.0061 0.0033 'International Tables Vol C Tables 4.2.6.8 and 6.1.1.4'
O O 0.0106 0.0060 'International Tables Vol C Tables 4.2.6.8 and 6.1.1.4'
P P 0.1023 0.0942 'International Tables Vol C Tables 4.2.6.8 and 6.1.1.4'

loop_
_geom_angle_atom_site_label_1
_geom_angle_atom_site_label_2
_geom_angle_atom_site_label_3
_geom_angle
O10 Mn4 O1 173.02(6)
O2 Mn4 O10 98.08(6)
O2 Mn4 O8 167.69(7)
O2 Mn4 O4 83.02(6)
O2 Mn4 O6 92.45(7)
O2 Mn4 O1 80.32(6)
O8 Mn4 O10 92.97(6)
O8 Mn4 O4 90.79(6)
O8 Mn4 O6 91.51(7)
O8 Mn4 O1 88.06(6)
O4 Mn4 O10 94.22(6)
O4 Mn4 O1 78.86(6)
O6 Mn4 O10 97.41(7)
O6 Mn4 O4 168.01(7)
O6 Mn4 O1 89.46(6)
O2 Mn3 O3 75.52(6)
O2 Mn3 O9 93.85(6)
O2 Mn3 N5 177.76(7)
O9 Mn3 O3 165.03(6)
O4 Mn3 O2 82.79(6)
O4 Mn3 O3 77.55(6)
O4 Mn3 O9 90.85(6)
O4 Mn3 N5 98.40(7)
O13 Mn3 O2 97.99(6)
O13 Mn3 O3 95.08(6)
O13 Mn3 O9 96.84(6)
O13 Mn3 O4 172.19(7)
O13 Mn3 N5 80.58(7)
N5 Mn3 O3 102.84(6)
N5 Mn3 O9 88.05(7)
O2 Mn1 O5 91.19(7)
O2 Mn1 N1 90.95(7)
O3 Mn1 O2 86.03(7)
O3 Mn1 O5 172.14(6)
O3 Mn1 O11 90.78(7)
O3 Mn1 N1 100.33(7)
O5 Mn1 N1 87.05(7)
O11 Mn1 O2 170.71(7)
O11 Mn1 O5 93.06(7)
O11 Mn1 N1 81.03(7)
O1 Mn1 O2 88.86(7)
O1 Mn1 O3 82.59(7)
O1 Mn1 O5 90.02(7)
O1 Mn1 O11 99.39(7)
O1 Mn1 N1 177.06(7)
O7 Mn2 N3 87.24(7)
O3 Mn2 O7 170.61(7)
O3 Mn2 O12 93.53(7)
O3 Mn2 O4 86.63(7)
O3 Mn2 O1 82.01(7)
O3 Mn2 N3 98.32(7)
O12 Mn2 O7 94.78(6)
O12 Mn2 O4 96.19(7)
O12 Mn2 O1 170.82(7)
O12 Mn2 N3 81.53(7)
O4 Mn2 O7 88.12(7)
O4 Mn2 N3 174.65(7)
O1 Mn2 O7 90.36(6)
O1 Mn2 O4 91.56(7)
O1 Mn2 N3 91.15(7)
O10 P3 C25 107.93(10)
O10 P3 C31 107.25(10)
O9 P3 O10 116.70(9)
O9 P3 C25 108.53(10)
O9 P3 C31 110.34(10)
C31 P3 C25 105.50(11)
O8 P2 C13 109.35(10)
O8 P2 C19 104.60(10)
O7 P2 O8 116.67(9)
O7 P2 C13 109.25(10)
O7 P2 C19 108.79(10)
C13 P2 C19 107.78(10)
O5 P1 C1 108.25(10)
O5 P1 C7 106.13(11)
O6 P1 O5 118.09(9)
O6 P1 C1 107.90(12)
O6 P1 C7 107.00(11)
C1 P1 C7 109.25(11)
P3 O10 Mn4 121.37(9)
Mn4 O2 Mn3 95.29(6)
Mn4 O2 Mn1 98.67(7)
Mn1 O2 Mn3 100.43(7)
P2 O8 Mn4 123.92(9)
P2 O7 Mn2 122.32(9)
Mn1 O3 Mn3 97.49(6)
Mn2 O3 Mn3 92.88(6)
Mn2 O3 Mn1 97.61(7)
P3 O9 Mn3 124.61(9)
C53 O12 Mn2 117.31(13)
P1 O5 Mn1 123.64(9)
Mn3 O4 Mn4 94.96(7)
Mn2 O4 Mn4 96.84(7)
Mn2 O4 Mn3 102.03(7)
C42 O11 Mn1 118.24(13)
C64 O13 Mn3 117.61(13)
P1 O6 Mn4 121.60(10)
Mn1 O1 Mn4 91.16(7)
Mn1 O1 Mn2 97.78(7)
Mn2 O1 Mn4 92.11(7)
C63 N5 Mn3 112.14(14)
C63 N5 C59 119.23(19)
C59 N5 Mn3 128.63(15)
C48 N3 Mn2 126.39(16)
C52 N3 Mn2 113.43(15)
C52 N3 C48 120.2(2)
C37 N1 Mn1 126.25(15)
C41 N1 Mn1 113.76(14)
C41 N1 C37 119.97(18)
C14 C13 P2 120.30(18)
C14 C13 C18 119.7(2)
C18 C13 P2 119.97(18)
C43 N2 C47 117.5(2)
N5 C63 C62 121.8(2)
N5 C63 C64 113.43(19)
C62 C63 C64 124.7(2)
C81 C76 C53 121.88(19)
C77 C76 C81 118.9(2)
C77 C76 C53 119.1(2)
C65 N6 C69 117.2(3)
C89 C88 C75 119.4(2)
C89 C88 C93 118.7(2)
C93 C88 C75 120.6(2)
C30 C25 P3 119.91(18)
C30 C25 C26 119.1(2)
C26 C25 P3 120.90(19)
N1 C37 C38 121.6(2)
C24 C19 P2 123.81(19)
C20 C19 P2 116.98(19)
C20 C19 C24 119.0(2)
N3 C48 C49 121.7(2)
N3 C52 C53 113.22(19)
N3 C52 C51 120.9(2)
C51 C52 C53 125.8(2)
N1 C41 C40 121.2(2)
N1 C41 C42 113.73(18)
C40 C41 C42 125.0(2)
C54 N4 C58 116.9(3)
C89 C90 C87 117.64(19)
C91 C90 C89 118.7(2)
C91 C90 C87 122.7(2)
C76 C81 C92 126.1(2)
C80 C81 C76 117.9(2)
C80 C81 C92 115.9(2)
O12 C53 C76 107.40(17)
O12 C53 C52 109.12(17)
O12 C53 C54 108.20(18)
C76 C53 C54 111.27(18)
C52 C53 C76 113.40(19)
C52 C53 C54 107.32(18)
C61 C62 C63 118.8(2)
C39 C40 C41 118.9(2)
C70 C75 C88 127.2(2)
C70 C75 C74 117.9(2)
C74 C75 C88 114.7(2)
C88 C89 C90 121.6(2)
C93 C92 C81 121.1(2)
C93 C92 C91 118.7(2)
C91 C92 C81 119.2(2)
C36 C31 P3 120.08(19)
C36 C31 C32 119.7(2)
C32 C31 P3 120.16(19)
C85 C86 C87 122.7(2)
N5 C59 C60 122.0(2)
C86 C87 C90 114.65(19)
C86 C87 C82 118.0(2)
C82 C87 C90 127.34(19)
C84 C83 C82 122.1(2)
C62 C61 C60 119.3(2)
C13 C14 C15 119.6(2)
O11 C42 C41 109.32(17)
O11 C42 C43 108.45(17)
O11 C42 C70 109.32(17)
C41 C42 C43 110.10(18)
C41 C42 C70 110.45(18)
C43 C42 C70 109.16(18)
N2 C43 C42 118.6(2)
N2 C43 C44 122.4(2)
C44 C43 C42 118.9(2)
C59 C60 C61 118.8(2)
C79 C80 C81 122.2(2)
C87 C82 C64 121.40(19)
C83 C82 C87 118.6(2)
C83 C82 C64 120.0(2)
C40 C39 C38 119.3(2)
C37 C38 C39 119.0(2)
C27 C28 C29 120.0(2)
C92 C93 C88 121.2(2)
C85 C84 C83 119.7(2)
C90 C91 C92 121.1(2)
O13 C64 C63 110.04(17)
O13 C64 C82 107.61(17)
O13 C64 C65 108.72(17)
C63 C64 C82 109.87(17)
C63 C64 C65 109.28(18)
C82 C64 C65 111.29(17)
N4 C54 C53 117.8(2)
N4 C54 C55 122.4(2)
C55 C54 C53 119.7(2)
C6 C1 P1 120.2(2)
C6 C1 C2 121.0(3)
C2 C1 P1 118.6(2)
C84 C85 C86 118.9(2)
C78 C77 C76 121.9(2)
C78 C79 C80 119.7(2)
C75 C70 C42 122.4(2)
C71 C70 C75 118.4(2)
C71 C70 C42 119.2(2)
C31 C36 C35 120.2(3)
C25 C30 C29 120.5(2)
C27 C26 C25 120.3(2)
C79 C78 C77 119.3(2)
N6 C65 C64 117.8(2)
N6 C65 C66 123.1(2)
C66 C65 C64 119.2(2)
C50 C51 C52 119.2(2)
C48 C49 C50 118.7(2)
C45 C44 C43 119.3(2)
C17 C18 C13 120.0(3)
N2 C47 C46 123.8(3)
C35 C34 C33 120.4(3)
C23 C22 C21 119.6(3)
C56 C55 C54 119.3(3)
C12 C7 P1 120.14(19)
C12 C7 C8 119.5(2)
C8 C7 P1 120.3(2)
C28 C27 C26 120.0(2)
C51 C50 C49 119.2(2)
C28 C29 C30 120.1(3)
C34 C35 C36 119.9(3)
C11 C12 C7 120.3(3)
C65 C66 C67 118.5(3)
C19 C24 C23 120.4(3)
C16 C17 C18 120.5(3)
C72 C71 C70 122.5(3)
C7 C8 C9 119.3(3)
C73 C74 C75 122.3(3)
C33 C32 C31 119.8(3)
C44 C45 C46 118.5(2)
C1 C6 C5 119.8(3)
C72 C73 C74 119.6(3)
C16 C15 C14 120.1(3)
C17 C16 C15 120.0(3)
C69 C68 C67 118.7(3)
N6 C69 C68 123.6(3)
C73 C72 C71 119.1(3)
C47 C46 C45 118.4(2)
Cl1 C94 Cl2 111.51(17)
C22 C23 C24 120.3(3)
C68 C67 C66 118.9(3)
C34 C33 C32 120.0(3)
C19 C20 C21 120.3(3)
C10 C11 C12 119.9(3)
C4 C5 C6 119.1(3)
N4 C58 C57 124.4(3)
C10 C9 C8 120.7(3)
C58 C57 C56 118.1(3)
C9 C10 C11 120.3(3)
C57 C56 C55 118.8(3)
C1 C2 C3 119.2(3)
C3 C4 C5 121.1(3)
C22 C21 C20 120.2(3)
C4 C3 C2 119.6(4)

loop_
_geom_bond_atom_site_label_1
_geom_bond_atom_site_label_2
_geom_bond_distance
Mn4 O10 2.0667(16)
Mn4 O2 1.8785(15)
Mn4 O8 1.9400(15)
Mn4 O4 2.0375(16)
Mn4 O6 1.9927(17)
Mn4 O1 2.1873(17)
Mn3 O2 2.0369(15)
Mn3 O3 2.1774(16)
Mn3 O9 2.1243(16)
Mn3 O4 1.8885(15)
Mn3 O13 1.8538(15)
Mn3 N5 2.0941(19)
Mn1 O2 1.9236(15)
Mn1 O3 1.8623(15)
Mn1 O5 1.9719(15)
Mn1 O11 1.8678(15)
Mn1 O1 1.8361(15)
Mn1 N1 2.0445(17)
Mn2 O7 1.9885(15)
Mn2 O3 1.8492(14)
Mn2 O12 1.8505(15)
Mn2 O4 1.8767(16)
Mn2 O1 1.8707(15)
Mn2 N3 2.0332(19)
P3 O10 1.5187(17)
P3 O9 1.5061(16)
P3 C25 1.816(2)
P3 C31 1.802(2)
P2 O8 1.5217(16)
P2 O7 1.5192(16)
P2 C13 1.787(2)
P2 C19 1.801(2)
P1 O5 1.5222(16)
P1 O6 1.5198(17)
P1 C1 1.797(2)
P1 C7 1.800(2)
Cl2 C94 1.746(3)
Cl1 C94 1.719(3)
O12 C53 1.404(3)
O11 C42 1.405(3)
O13 C64 1.400(3)
N5 C63 1.340(3)
N5 C59 1.346(3)
N3 C48 1.343(3)
N3 C52 1.340(3)
N1 C37 1.342(3)
N1 C41 1.342(3)
C13 C14 1.388(3)
C13 C18 1.397(3)
N2 C43 1.337(3)
N2 C47 1.345(3)
C63 C62 1.386(3)
C63 C64 1.531(3)
C76 C81 1.416(3)
C76 C53 1.545(3)
C76 C77 1.399(3)
N6 C65 1.332(3)
N6 C69 1.346(4)
C88 C75 1.497(3)
C88 C89 1.392(3)
C88 C93 1.399(3)
C25 C30 1.384(3)
C25 C26 1.399(3)
C37 C38 1.379(3)
C19 C24 1.374(3)
C19 C20 1.367(4)
C48 C49 1.378(3)
C52 C53 1.518(3)
C52 C51 1.391(3)
C41 C40 1.390(3)
C41 C42 1.522(3)
N4 C54 1.326(3)
N4 C58 1.347(4)
C90 C89 1.397(3)
C90 C87 1.503(3)
C90 C91 1.395(3)
C81 C92 1.501(3)
C81 C80 1.397(3)
C53 C54 1.551(3)
C62 C61 1.383(3)
C40 C39 1.383(3)
C75 C70 1.405(3)
C75 C74 1.406(3)
C92 C93 1.395(3)
C92 C91 1.404(3)
C31 C36 1.384(3)
C31 C32 1.393(4)
C86 C87 1.400(3)
C86 C85 1.389(3)
C59 C60 1.378(3)
C87 C82 1.412(3)
C83 C82 1.397(3)
C83 C84 1.391(3)
C61 C60 1.388(4)
C14 C15 1.395(4)
C42 C43 1.546(3)
C42 C70 1.551(3)
C43 C44 1.392(3)
C80 C79 1.389(4)
C82 C64 1.542(3)
C39 C38 1.388(3)
C28 C27 1.383(4)
C28 C29 1.386(4)
C84 C85 1.379(3)
C64 C65 1.546(3)
C54 C55 1.382(4)
C1 C6 1.387(4)
C1 C2 1.390(4)
C77 C78 1.386(3)
C79 C78 1.378(4)
C70 C71 1.401(3)
C36 C35 1.393(4)
C30 C29 1.395(4)
C26 C27 1.395(3)
C65 C66 1.386(4)
C51 C50 1.381(4)
C49 C50 1.394(4)
C44 C45 1.383(4)
C18 C17 1.378(4)
C47 C46 1.373(4)
C34 C35 1.378(4)
C34 C33 1.382(4)
C22 C23 1.352(4)
C22 C21 1.376(5)
C55 C56 1.377(4)
C7 C12 1.391(4)
C7 C8 1.391(4)
C12 C11 1.390(4)
C66 C67 1.386(4)
C24 C23 1.398(4)
C17 C16 1.377(4)
C71 C72 1.386(4)
C8 C9 1.395(4)
C74 C73 1.387(4)
C32 C33 1.392(4)
C45 C46 1.391(4)
C6 C5 1.394(4)
C73 C72 1.370(4)
C15 C16 1.387(4)
C68 C69 1.369(5)
C68 C67 1.376(5)
C20 C21 1.392(4)
C11 C10 1.374(5)
C5 C4 1.393(5)
C58 C57 1.360(6)
C9 C10 1.370(5)
C57 C56 1.371(5)
C2 C3 1.398(5)
C4 C3 1.387(5)

loop_
_smtbx_masks_void_nr
_smtbx_masks_void_average_x
_smtbx_masks_void_average_y
_smtbx_masks_void_average_z
_smtbx_masks_void_volume
_smtbx_masks_void_count_electrons
1 0.000 0.000 0.000 264.4 45.0
2 0.366 0.399 0.555 9.5 0.2
3 0.634 0.601 0.445 9.5 0.0
